data_7250521
loop_
_publ_author_name
'Beccaria, Roberta'
'Pizzi, Andrea'
'Chakalov, Edem R.'
'Resnati, Giuseppe'
'Tolstoy, Peter'

_publ_section_title
;
 Proton Delocalization in Short Hydrogen Bonds Assembling HSeO4-- Anions
 into Supramolecular Adducts
;
_journal_name_full 'Physical Chemistry Chemical Physics'
_journal_paper_doi 10.1039/D5CP01211B
_journal_year 2025
_chemical_formula_moiety 'H O4 Se, C5 H6 N'
_chemical_formula_sum 'C5 H7 N O4 Se'
_chemical_formula_weight 224.08
_space_group_crystal_system monoclinic
_space_group_IT_number 15
_space_group_name_Hall '-C 2yc'
_space_group_name_H-M_alt 'C 1 2/c 1'
_atom_sites_solution_hydrogens mixed
_atom_sites_solution_primary dual
_audit_creation_date 2024-12-13
_audit_creation_method
;
Olex2 1.5
(compiled 2023.08.24 svn.re1ec1418 for OlexSys, GUI svn.r6817)
;
_audit_update_record
;
2025-01-17 deposited with the CCDC.	2025-06-06 downloaded from the CCDC.
;
_cell_angle_alpha 90
_cell_angle_beta 108.101(2)
_cell_angle_gamma 90
_cell_formula_units_Z 8
_cell_length_a 19.6801(4)
_cell_length_b 6.20570(10)
_cell_length_c 13.0059(2)
_cell_measurement_reflns_used 8217
_cell_measurement_temperature 100.01(11)
_cell_measurement_theta_max 76.3580
_cell_measurement_theta_min 4.7060
_cell_volume 1509.79(5)
_computing_cell_refinement 'CrysAlisPro 1.171.43.121a (Rigaku OD, 2024)'
_computing_data_collection 'CrysAlisPro 1.171.43.121a (Rigaku OD, 2024)'
_computing_data_reduction 'CrysAlisPro 1.171.43.121a (Rigaku OD, 2024)'
_computing_molecular_graphics 'Olex2 1.5 (Dolomanov et al., 2009)'
_computing_publication_material 'Olex2 1.5 (Dolomanov et al., 2009)'
_computing_structure_refinement 'SHELXL 2018/3 (Sheldrick, 2015)'
_computing_structure_solution 'SHELXT 2014/4 (Sheldrick, 2014)'
_diffrn_ambient_environment N~2~
_diffrn_ambient_temperature 100.01(11)
_diffrn_detector 'Hybrid Pixel Array Detector'
_diffrn_detector_area_resol_mean 10.0000
_diffrn_detector_type HyPix
_diffrn_measured_fraction_theta_full 1.000
_diffrn_measured_fraction_theta_max 0.965
_diffrn_measurement_details
;
List of Runs (angles in degrees, time in seconds):

  # Type    Start    End  Width  t~exp~   \w     \q     \k     \f   Frames
#--------------------------------------------------------------------------
  1  \w    -27.00  27.00   0.50    0.05    --   47.12 -19.00-150.00  108
  2  \w    -27.00  28.00   0.50    0.05    --  -47.12  19.00 -90.00  110
  3  \w    -27.00  28.00   0.50    0.05    --  -47.12  19.00  30.00  110
  4  \w    -27.00  28.00   0.50    0.05    --  -47.12  19.00  90.00  110
  5  \w    -27.00  27.00   0.50    0.05    --   47.12 -19.00  60.00  108
  6  \w    -27.00  27.00   0.50    0.05    --   47.12 -19.00 -30.00  108
  7  \w     33.00 105.00   0.50    0.05    --  105.82 -95.00  60.00  144
  8  \w     48.00 112.00   0.50    0.05    --   47.12-152.00 -97.00  128
  9  \w     36.00 112.00   0.50    0.05    --  105.82-125.00 -90.00  152
 10  \w     74.00 110.00   0.50    0.05    --  105.82-125.00-180.00   72
 11  \w     48.00 130.00   0.50    0.05    --  105.82-152.00 -97.00  164
 12  \w     48.00 130.00   0.50    0.05    --  105.82-152.00 -97.00  164
 13  \w     33.00 105.00   0.50    0.05    --  105.82 -95.00 -60.00  144
 14  \w     55.00  97.00   0.50    0.05    --  105.82 -95.00 -30.00   84
 15  \w     32.00  91.00   0.50    0.05    --   47.12-122.00  62.00  118
 16  \w     36.00 110.00   0.50    0.05    --  105.82-122.00  62.00  148
 17  \w     33.00 105.00   0.50    0.05    --  105.82 -95.00 120.00  144
 18  \w     33.00 105.00   0.50    0.05    --  105.82 -77.00 120.00  144
 19  \w     33.00  71.00   0.50    0.05    --  105.82 -61.00  60.00   76
 20  \w     43.00  85.00   0.50    0.05    --  105.82 -77.00-120.00   84
 21  \w     92.00 125.00   0.50    0.05    --  105.82  15.00 -30.00   66
 22  \w     92.00 178.00   0.50    0.05    --  105.82  15.00 -30.00  172
 23  \w     93.00 125.00   0.50    0.05    --  105.82  45.00  60.00   64
 24  \w    112.00 138.00   0.50    0.05    --  105.82 122.00 144.00   52
 25  \w     77.00 164.00   0.50    0.05    --  105.82 152.00 -55.00  174
 26  \w   -104.00 -27.00   0.50    0.05    --  -47.12 152.00 -55.00  154
 27  \w    -71.00 -19.00   0.50    0.05    --  -91.75  61.00-180.00  104
 28  \w    -71.00 -19.00   0.50    0.05    --  -91.75  61.00-120.00  104
 29  \w    -51.00 -20.00   0.50    0.05    --  -91.75  45.00-180.00   62
 30  \w    -71.00 -19.00   0.50    0.05    --  -91.75  61.00   0.00  104
 31  \w    -51.00 -20.00   0.50    0.05    --  -91.75  45.00 -60.00   62
 32  \w    -51.00 -20.00   0.50    0.05    --  -91.75  45.00 -90.00   62
 33  \w    -51.00 -20.00   0.50    0.05    --  -91.75  45.00  90.00   62
 34  \w    -51.00 -20.00   0.50    0.05    --  -91.75  45.00 120.00   62
 35  \w    -84.00 -11.00   0.50    0.05    --  -47.12 122.00 144.00  146
 36  \w    -85.00 -22.00   0.50    0.05    --  -91.75 122.00 144.00  126
 37  \w   -163.00 -79.00   0.50    0.05    --  -91.75 -45.00-120.00  168
 38  \w   -163.00 -76.00   0.50    0.05    --  -91.75 -59.00 -31.53  174
 39  \w   -163.00 -76.00   0.50    0.05    --  -91.75 -59.00 -31.53  174
 40  \w   -163.00 -76.00   0.50    0.05    --  -91.75 -59.00 169.98  174
 41  \w   -161.00 -75.00   0.50    0.05    --  -91.75-122.00  62.00  172
 42  \w   -120.00 -55.00   0.50    0.05    --  -47.12-152.00 -97.00  130
 43  \w   -147.00 -55.00   0.50    0.05    --  -91.75-152.00 -97.00  184
;
_diffrn_measurement_device 'four-circle diffractometer'
_diffrn_measurement_device_type 'XtaLAB Synergy, Dualflex, HyPix'
_diffrn_measurement_method '\w scans'
_diffrn_orient_matrix_type 'CrysAlisPro convention (1999,Acta A55,543-557)'
_diffrn_orient_matrix_UB_11 -0.0800447000
_diffrn_orient_matrix_UB_12 0.0565340000
_diffrn_orient_matrix_UB_13 -0.0442928000
_diffrn_orient_matrix_UB_21 -0.0191372000
_diffrn_orient_matrix_UB_22 -0.2403253000
_diffrn_orient_matrix_UB_23 0.0022924000
_diffrn_orient_matrix_UB_31 -0.0027025000
_diffrn_orient_matrix_UB_32 0.0261693000
_diffrn_orient_matrix_UB_33 0.1164589000
_diffrn_radiation_monochromator mirror
_diffrn_radiation_probe x-ray
_diffrn_radiation_type 'Cu K\a'
_diffrn_radiation_wavelength 1.54184
_diffrn_reflns_av_R_equivalents 0.0540
_diffrn_reflns_av_unetI/netI 0.0261
_diffrn_reflns_Laue_measured_fraction_full 1.000
_diffrn_reflns_Laue_measured_fraction_max 0.965
_diffrn_reflns_limit_h_max 24
_diffrn_reflns_limit_h_min -24
_diffrn_reflns_limit_k_max 7
_diffrn_reflns_limit_k_min -7
_diffrn_reflns_limit_l_max 15
_diffrn_reflns_limit_l_min -12
_diffrn_reflns_number 12501
_diffrn_reflns_point_group_measured_fraction_full 1.000
_diffrn_reflns_point_group_measured_fraction_max 0.965
_diffrn_reflns_theta_full 67.684
_diffrn_reflns_theta_max 76.675
_diffrn_reflns_theta_min 4.728
_diffrn_source 'micro-focus sealed X-ray tube'
_diffrn_source_type 'PhotonJet (Cu) X-ray Source'
_exptl_absorpt_coefficient_mu 6.540
_exptl_absorpt_correction_T_max 1.00000
_exptl_absorpt_correction_T_min 0.56252
_exptl_absorpt_correction_type multi-scan
_exptl_absorpt_process_details
;
CrysAlisPro 1.171.43.121a (Rigaku Oxford Diffraction, 2024)
Empirical absorption correction using spherical harmonics,
implemented in SCALE3 ABSPACK scaling algorithm.
;
_exptl_crystal_colour 'clear whiteish'
_exptl_crystal_colour_lustre clear
_exptl_crystal_colour_modifier whiteish
_exptl_crystal_density_diffrn 1.972
_exptl_crystal_description block
_exptl_crystal_F_000 880
_exptl_crystal_size_max 0.2
_exptl_crystal_size_mid 0.1
_exptl_crystal_size_min 0.05
_refine_diff_density_max 0.686
_refine_diff_density_min -0.774
_refine_diff_density_rms 0.103
_refine_ls_extinction_method none
_refine_ls_goodness_of_fit_ref 1.107
_refine_ls_hydrogen_treatment mixed
_refine_ls_matrix_type full
_refine_ls_number_parameters 104
_refine_ls_number_reflns 1531
_refine_ls_number_restraints 0
_refine_ls_restrained_S_all 1.107
_refine_ls_R_factor_all 0.0295
_refine_ls_R_factor_gt 0.0282
_refine_ls_shift/su_max 0.001
_refine_ls_shift/su_mean 0.000
_refine_ls_structure_factor_coef Fsqd
_refine_ls_weighting_details 'w=1/[\s^2^(Fo^2^)+(0.0498P)^2^+2.5852P] where P=(Fo^2^+2Fc^2^)/3'
_refine_ls_weighting_scheme calc
_refine_ls_wR_factor_gt 0.0793
_refine_ls_wR_factor_ref 0.0806
_reflns_Friedel_coverage 0.000
_reflns_number_gt 1453
_reflns_number_total 1531
_reflns_threshold_expression 'I > 2\s(I)'
_cod_data_source_file d5cp01211b2.cif
_cod_data_source_block rb147_3_lt_auto
_cod_database_code 7250521
_shelx_shelxl_version_number 2018/3
_chemical_oxdiff_formula 'C5 H6 N Se O4'
_shelx_space_group_comment
;
The symmetry employed for this shelxl refinement is uniquely defined
by the following loop, which should always be used as a source of
symmetry information in preference to the above space-group names.
They are only intended as comments.
;
_shelx_estimated_absorpt_t_max 0.736
_shelx_estimated_absorpt_t_min 0.355
_olex2_refinement_description
;
1.a Aromatic/amide H refined with riding coordinates:
 N1(H1), C2(H2), C1(H1A), C3(H3), C5(H5), C4(H4)
;
_olex2_submission_special_instructions 'No special instructions were received'
_oxdiff_exptl_absorpt_empirical_details
;
Empirical correction (ABSPACK) includes:
- Absorption correction using spherical harmonics
- Frame scaling
;
_oxdiff_exptl_absorpt_empirical_full_max 1.696
_oxdiff_exptl_absorpt_empirical_full_min 0.478

loop_
_space_group_symop_operation_xyz
'x, y, z'
'-x, y, -z+1/2'
'x+1/2, y+1/2, z'
'-x+1/2, y+1/2, -z+1/2'
'-x, -y, -z'
'x, -y, z-1/2'
'-x+1/2, -y+1/2, -z'
'x+1/2, -y+1/2, z-1/2'

loop_
_atom_site_label
_atom_site_type_symbol
_atom_site_fract_x
_atom_site_fract_y
_atom_site_fract_z
_atom_site_U_iso_or_equiv
_atom_site_adp_type
_atom_site_occupancy
_atom_site_site_symmetry_order
_atom_site_calc_flag
_atom_site_refinement_flags_posn
_atom_site_refinement_flags_adp
_atom_site_refinement_flags_occupancy
_atom_site_disorder_assembly
_atom_site_disorder_group
Se1 Se 0.83211(2) 0.60701(4) 0.75374(2) 0.01765(14) Uani 1 1 d . . . . .
O2 O 0.79585(10) 0.5538(3) 0.62602(14) 0.0229(4) Uani 1 1 d . . . . .
O4 O 0.84556(12) 0.8804(3) 0.76256(16) 0.0222(4) Uani 1 1 d . . . . .
O1 O 0.77837(10) 0.5549(3) 0.82466(15) 0.0247(4) Uani 1 1 d . . . . .
O3 O 0.91033(10) 0.5049(3) 0.80574(15) 0.0281(4) Uani 1 1 d . . . . .
N1 N 0.65695(12) 0.5318(4) 0.50416(16) 0.0237(5) Uani 1 1 d . . . . .
H1 H 0.701726 0.541822 0.545403 0.028 Uiso 1 1 calc R U . . .
C2 C 0.56426(16) 0.3244(5) 0.3907(2) 0.0271(6) Uani 1 1 d . . . . .
H2 H 0.547324 0.192336 0.354930 0.033 Uiso 1 1 calc R U . . .
C1 C 0.63405(16) 0.3454(5) 0.4542(2) 0.0257(6) Uani 1 1 d . . . . .
H1A H 0.666062 0.227337 0.462645 0.031 Uiso 1 1 calc R U . . .
C3 C 0.51899(14) 0.4996(6) 0.3797(2) 0.0291(6) Uani 1 1 d . . . . .
H3 H 0.470244 0.488012 0.337083 0.035 Uiso 1 1 calc R U . . .
C5 C 0.61459(17) 0.7038(5) 0.4940(2) 0.0276(6) Uani 1 1 d . . . . .
H5 H 0.632883 0.834081 0.530475 0.033 Uiso 1 1 calc R U . . .
C4 C 0.54488(17) 0.6912(5) 0.4310(2) 0.0298(6) Uani 1 1 d . . . . .
H4 H 0.514439 0.813152 0.422430 0.036 Uiso 1 1 calc R U . . .
H4A H 0.800(3) 0.934(7) 0.731(4) 0.057(13) Uiso 1 1 d . . . . .

loop_
_atom_site_aniso_label
_atom_site_aniso_U_11
_atom_site_aniso_U_22
_atom_site_aniso_U_33
_atom_site_aniso_U_23
_atom_site_aniso_U_13
_atom_site_aniso_U_12
Se1 0.01679(19) 0.0184(2) 0.01626(19) -0.00038(8) 0.00297(12) -0.00113(9)
O2 0.0218(9) 0.0270(9) 0.0184(9) -0.0037(8) 0.0040(7) -0.0004(8)
O4 0.0208(9) 0.0189(10) 0.0253(10) -0.0018(7) 0.0049(8) -0.0021(7)
O1 0.0264(10) 0.0276(10) 0.0222(9) -0.0012(8) 0.0106(8) -0.0060(8)
O3 0.0200(9) 0.0296(11) 0.0296(10) 0.0001(8) 0.0003(7) 0.0040(8)
N1 0.0206(10) 0.0327(12) 0.0157(10) 0.0018(9) 0.0023(8) -0.0018(10)
C2 0.0338(15) 0.0287(15) 0.0185(12) -0.0009(11) 0.0076(11) -0.0075(13)
C1 0.0316(15) 0.0246(13) 0.0224(13) 0.0021(11) 0.0108(11) 0.0061(12)
C3 0.0216(13) 0.0474(19) 0.0172(12) 0.0075(12) 0.0045(10) -0.0017(13)
C5 0.0393(15) 0.0246(14) 0.0238(13) -0.0031(11) 0.0170(11) -0.0043(12)
C4 0.0359(15) 0.0301(16) 0.0291(14) 0.0103(12) 0.0186(12) 0.0131(13)

loop_
_atom_type_symbol
_atom_type_description
_atom_type_scat_dispersion_real
_atom_type_scat_dispersion_imag
_atom_type_scat_source
C C 0.0181 0.0091 'International Tables Vol C Tables 4.2.6.8 and 6.1.1.4'
H H 0.0000 0.0000 'International Tables Vol C Tables 4.2.6.8 and 6.1.1.4'
N N 0.0311 0.0180 'International Tables Vol C Tables 4.2.6.8 and 6.1.1.4'
O O 0.0492 0.0322 'International Tables Vol C Tables 4.2.6.8 and 6.1.1.4'
Se Se -0.7943 1.1372 'International Tables Vol C Tables 4.2.6.8 and 6.1.1.4'

loop_
_geom_angle_atom_site_label_1
_geom_angle_atom_site_label_2
_geom_angle_atom_site_label_3
_geom_angle
_geom_angle_site_symmetry_1
_geom_angle_site_symmetry_3
_geom_angle_publ_flag
O2 Se1 O4 106.20(10) . . ?
O2 Se1 O1 112.36(10) . . ?
O1 Se1 O4 105.73(10) . . ?
O3 Se1 O2 114.14(10) . . ?
O3 Se1 O4 104.73(11) . . ?
O3 Se1 O1 112.77(10) . . ?
Se1 O4 H4A 103(3) . . ?
C1 N1 H1 118.7 . . ?
C5 N1 H1 118.7 . . ?
C5 N1 C1 122.6(2) . . ?
C1 C2 H2 120.7 . . ?
C1 C2 C3 118.6(3) . . ?
C3 C2 H2 120.7 . . ?
N1 C1 C2 119.9(3) . . ?
N1 C1 H1A 120.0 . . ?
C2 C1 H1A 120.0 . . ?
C2 C3 H3 120.1 . . ?
C4 C3 C2 119.8(3) . . ?
C4 C3 H3 120.1 . . ?
N1 C5 H5 120.2 . . ?
N1 C5 C4 119.6(3) . . ?
C4 C5 H5 120.2 . . ?
C3 C4 H4 120.3 . . ?
C5 C4 C3 119.4(3) . . ?
C5 C4 H4 120.3 . . ?

loop_
_geom_bond_atom_site_label_1
_geom_bond_atom_site_label_2
_geom_bond_distance
_geom_bond_site_symmetry_2
_geom_bond_publ_flag
Se1 O2 1.6251(18) . ?
Se1 O4 1.7155(18) . ?
Se1 O1 1.6372(18) . ?
Se1 O3 1.6070(18) . ?
O4 H4A 0.92(5) . ?
N1 H1 0.8800 . ?
N1 C1 1.335(4) . ?
N1 C5 1.335(4) . ?
C2 H2 0.9500 . ?
C2 C1 1.371(4) . ?
C2 C3 1.385(5) . ?
C1 H1A 0.9500 . ?
C3 H3 0.9500 . ?
C3 C4 1.381(5) . ?
C5 H5 0.9500 . ?
C5 C4 1.364(4) . ?
C4 H4 0.9500 . ?

loop_
_geom_torsion_atom_site_label_1
_geom_torsion_atom_site_label_2
_geom_torsion_atom_site_label_3
_geom_torsion_atom_site_label_4
_geom_torsion
_geom_torsion_site_symmetry_1
_geom_torsion_site_symmetry_2
_geom_torsion_site_symmetry_3
_geom_torsion_site_symmetry_4
_geom_torsion_publ_flag
N1 C5 C4 C3 0.8(4) . . . . ?
C2 C3 C4 C5 -1.5(4) . . . . ?
C1 N1 C5 C4 0.4(4) . . . . ?
C1 C2 C3 C4 1.0(4) . . . . ?
C3 C2 C1 N1 0.2(4) . . . . ?
C5 N1 C1 C2 -0.9(4) . . . . ?
